data_7237114
loop_
_publ_author_name
'Wang, Jian'
'Wang, Lin-Lin'
'Kovnir, Kirill'

_publ_section_title
;
 Phonon glass behavior beyond traditional cage structures: synthesis,
 crystal and electronic structure, and properties of KMg4Sb3
;
_journal_issue 11
_journal_name_full 'Journal of Materials Chemistry A'
_journal_page_first 4759
_journal_paper_doi 10.1039/C8TA00553B
_journal_volume 6
_journal_year 2018
_chemical_formula_sum 'Mg5 Rb2 Sb4'
_chemical_formula_weight 779.49
_space_group_crystal_system orthorhombic
_space_group_IT_number 63
_space_group_name_Hall '-C 2c 2'
_space_group_name_H-M_alt 'C m c m'
_audit_creation_method SHELXL-2014/6
_audit_update_record
;
2017-11-15 deposited with the CCDC.
2018-02-19 downloaded from the CCDC.
;
_cell_angle_alpha 90
_cell_angle_beta 90
_cell_angle_gamma 90
_cell_formula_units_Z 4
_cell_length_a 13.047(11)
_cell_length_b 7.813(7)
_cell_length_c 13.084(12)
_cell_measurement_reflns_used 804
_cell_measurement_temperature 90(2)
_cell_measurement_theta_max 27.092
_cell_measurement_theta_min 3.039
_cell_volume 1334(2)
_computing_cell_refinement 'SMART V5.625 (Bruker, 2000)'
_computing_data_collection 'SMART V5.625 (Bruker, 2000)'
_computing_data_reduction 'SAINT V6.32 (Bruker, 2001)'
_computing_publication_material 'SHELXL-97 (Sheldrick, 1997)'
_computing_structure_refinement 'SHELXL-97 (Sheldrick, 1997)'
_computing_structure_solution 'SHELXS-97 (Sheldrick, 1990)'
_diffrn_ambient_temperature 90(2)
_diffrn_measured_fraction_theta_full 1.000
_diffrn_measured_fraction_theta_max 1.000
_diffrn_measurement_device_type 'Bruker APEX II CCD area-detector'
_diffrn_measurement_method 'profile data from \w scans'
_diffrn_radiation_type MoK\a
_diffrn_radiation_wavelength 0.71073
_diffrn_reflns_av_R_equivalents 0.0750
_diffrn_reflns_av_unetI/netI 0.0349
_diffrn_reflns_Laue_measured_fraction_full 1.000
_diffrn_reflns_Laue_measured_fraction_max 1.000
_diffrn_reflns_limit_h_max 16
_diffrn_reflns_limit_h_min -16
_diffrn_reflns_limit_k_max 10
_diffrn_reflns_limit_k_min -10
_diffrn_reflns_limit_l_max 16
_diffrn_reflns_limit_l_min -16
_diffrn_reflns_number 7870
_diffrn_reflns_point_group_measured_fraction_full 1.000
_diffrn_reflns_point_group_measured_fraction_max 1.000
_diffrn_reflns_theta_full 25.242
_diffrn_reflns_theta_max 27.092
_diffrn_reflns_theta_min 3.039
_diffrn_source 'fine-focus sealed tube'
_exptl_absorpt_coefficient_mu 15.446
_exptl_absorpt_correction_type multi-scan
_exptl_absorpt_process_details 'SADABS v2.03 (Bruker, 2003)'
_exptl_crystal_colour red
_exptl_crystal_density_diffrn 3.882
_exptl_crystal_description Block
_exptl_crystal_F_000 1352
_exptl_crystal_size_max 0.030
_exptl_crystal_size_mid 0.020
_exptl_crystal_size_min 0.010
_exptl_transmission_factor_max 0.841
_exptl_transmission_factor_min 0.602
_refine_diff_density_max 1.164
_refine_diff_density_min -1.439
_refine_diff_density_rms 0.280
_refine_ls_extinction_method none
_refine_ls_goodness_of_fit_ref 1.054
_refine_ls_hydrogen_treatment undef
_refine_ls_matrix_type full
_refine_ls_number_parameters 34
_refine_ls_number_reflns 804
_refine_ls_number_restraints 0
_refine_ls_restrained_S_all 1.054
_refine_ls_R_factor_all 0.0392
_refine_ls_R_factor_gt 0.0259
_refine_ls_shift/su_max 0.000
_refine_ls_shift/su_mean 0.000
_refine_ls_structure_factor_coef Fsqd
_refine_ls_weighting_details 'w=1/[\s^2^(Fo^2^)+(0.0204P)^2^+3.8859P] where P=(Fo^2^+2Fc^2^)/3'
_refine_ls_weighting_scheme calc
_refine_ls_wR_factor_gt 0.0507
_refine_ls_wR_factor_ref 0.0566
_reflns_Friedel_coverage 0.000
_reflns_number_gt 641
_reflns_number_total 804
_reflns_threshold_expression 'I > 2\s(I)'
_cod_data_source_file c8ta00553b2.cif
_cod_data_source_block x1_CCDC2
_cod_database_code 7237114
_shelx_space_group_comment
;
The symmetry employed for this shelxl refinement is uniquely defined
by the following loop, which should always be used as a source of
symmetry information in preference to the above space-group names.
They are only intended as comments.
;
_shelx_estimated_absorpt_t_min 0.654
_shelx_estimated_absorpt_t_max 0.861
_shelxl_version_number 2014/6

loop_
_space_group_symop_operation_xyz
'x, y, z'
'-x, -y, z+1/2'
'-x, y, -z+1/2'
'x, -y, -z'
'x+1/2, y+1/2, z'
'-x+1/2, -y+1/2, z+1/2'
'-x+1/2, y+1/2, -z+1/2'
'x+1/2, -y+1/2, -z'
'-x, -y, -z'
'x, y, -z-1/2'
'x, -y, z-1/2'
'-x, y, z'
'-x+1/2, -y+1/2, -z'
'x+1/2, y+1/2, -z-1/2'
'x+1/2, -y+1/2, z-1/2'
'-x+1/2, y+1/2, z'

loop_
_atom_site_label
_atom_site_type_symbol
_atom_site_fract_x
_atom_site_fract_y
_atom_site_fract_z
_atom_site_U_iso_or_equiv
_atom_site_adp_type
_atom_site_occupancy
_atom_site_site_symmetry_order
_atom_site_calc_flag
_atom_site_refinement_flags_posn
_atom_site_refinement_flags_adp
_atom_site_refinement_flags_occupancy
Rb1 Rb 0.21608(6) 0.0000 0.0000 0.0086(2) Uani 1 2 d S T P
Mg1 Mg 0.1395(2) 0.3734(4) 0.2500 0.0069(6) Uani 1 2 d S T P
Mg2 Mg 0.0000 0.6388(4) 0.1121(2) 0.0061(6) Uani 1 2 d S T P
Mg3 Mg 0.0000 0.0018(6) 0.2500 0.0082(9) Uani 1 4 d S T P
Sb1 Sb 0.33990(4) 0.24637(7) 0.2500 0.00484(15) Uani 1 2 d S T P
Sb2 Sb 0.0000 0.26512(7) 0.09321(4) 0.00478(15) Uani 1 2 d S T P

loop_
_atom_site_aniso_label
_atom_site_aniso_U_11
_atom_site_aniso_U_22
_atom_site_aniso_U_33
_atom_site_aniso_U_23
_atom_site_aniso_U_13
_atom_site_aniso_U_12
Rb1 0.0089(4) 0.0078(4) 0.0090(4) 0.0007(3) 0.000 0.000
Mg1 0.0072(15) 0.0070(15) 0.0064(15) 0.000 0.000 -0.0008(12)
Mg2 0.0067(15) 0.0061(15) 0.0056(14) -0.0006(11) 0.000 0.000
Mg3 0.009(2) 0.006(2) 0.010(2) 0.000 0.000 0.000
Sb1 0.0041(3) 0.0050(3) 0.0054(3) 0.000 0.000 0.0006(2)
Sb2 0.0060(3) 0.0044(3) 0.0039(3) 0.0000(2) 0.000 0.000

loop_
_atom_type_symbol
_atom_type_description
_atom_type_scat_dispersion_real
_atom_type_scat_dispersion_imag
_atom_type_scat_source
Mg Mg 0.0486 0.0363 'International Tables Vol C Tables 4.2.6.8 and 6.1.1.4'
Rb Rb -0.9393 2.9676 'International Tables Vol C Tables 4.2.6.8 and 6.1.1.4'
Sb Sb -0.5866 1.5461 'International Tables Vol C Tables 4.2.6.8 and 6.1.1.4'

loop_
_geom_angle_atom_site_label_1
_geom_angle_atom_site_label_2
_geom_angle_atom_site_label_3
_geom_angle
_geom_angle_site_symmetry_1
_geom_angle_site_symmetry_3
Sb2 Rb1 Sb2 80.90(7) 9 .
Sb2 Rb1 Sb1 82.26(4) 9 13
Sb2 Rb1 Sb1 81.33(5) . 13
Sb2 Rb1 Sb1 81.33(5) 9 7_545
Sb2 Rb1 Sb1 82.26(4) . 7_545
Sb1 Rb1 Sb1 158.38(4) 13 7_545
Sb2 Rb1 Mg1 120.11(6) 9 7_545
Sb2 Rb1 Mg1 103.49(6) . 7_545
Sb1 Rb1 Mg1 157.48(5) 13 7_545
Sb1 Rb1 Mg1 42.05(6) 7_545 7_545
Sb2 Rb1 Mg1 103.49(6) 9 13
Sb2 Rb1 Mg1 120.11(6) . 13
Sb1 Rb1 Mg1 42.05(6) 13 13
Sb1 Rb1 Mg1 157.48(5) 7_545 13
Mg1 Rb1 Mg1 122.25(10) 7_545 13
Sb2 Rb1 Rb1 135.51(3) 9 13
Sb2 Rb1 Rb1 67.84(5) . 13
Sb1 Rb1 Rb1 62.94(3) 13 13
Sb1 Rb1 Rb1 122.54(3) 7_545 13
Mg1 Rb1 Rb1 98.08(5) 7_545 13
Mg1 Rb1 Rb1 69.27(4) 13 13
Sb2 Rb1 Rb1 67.84(5) 9 13_545
Sb2 Rb1 Rb1 135.51(3) . 13_545
Sb1 Rb1 Rb1 122.54(3) 13 13_545
Sb1 Rb1 Rb1 62.94(3) 7_545 13_545
Mg1 Rb1 Rb1 69.27(4) 7_545 13_545
Mg1 Rb1 Rb1 98.08(5) 13 13_545
Rb1 Rb1 Rb1 154.47(6) 13 13_545
Sb2 Rb1 Sb1 77.06(5) 9 11
Sb2 Rb1 Sb1 145.08(2) . 11
Sb1 Rb1 Sb1 69.19(6) 13 11
Sb1 Rb1 Sb1 120.14(6) 7_545 11
Mg1 Rb1 Sb1 110.93(7) 7_545 11
Mg1 Rb1 Sb1 42.65(6) 13 11
Rb1 Rb1 Sb1 111.63(4) 13 11
Rb1 Rb1 Sb1 57.20(3) 13_545 11
Sb2 Rb1 Sb1 145.08(2) 9 .
Sb2 Rb1 Sb1 77.06(5) . .
Sb1 Rb1 Sb1 120.14(6) 13 .
Sb1 Rb1 Sb1 69.19(6) 7_545 .
Mg1 Rb1 Sb1 42.65(6) 7_545 .
Mg1 Rb1 Sb1 110.93(7) 13 .
Rb1 Rb1 Sb1 57.20(3) 13 .
Rb1 Rb1 Sb1 111.63(4) 13_545 .
Sb1 Rb1 Sb1 133.89(5) 11 .
Sb2 Rb1 Mg2 161.16(4) 9 5_545
Sb2 Rb1 Mg2 114.76(6) . 5_545
Sb1 Rb1 Mg2 109.46(5) 13 5_545
Sb1 Rb1 Mg2 90.20(5) 7_545 5_545
Mg1 Rb1 Mg2 48.36(6) 7_545 5_545
Mg1 Rb1 Mg2 78.35(7) 13 5_545
Rb1 Rb1 Mg2 62.98(4) 13 5_545
Rb1 Rb1 Mg2 93.32(6) 13_545 5_545
Sb1 Rb1 Mg2 93.04(6) 11 5_545
Sb1 Rb1 Mg2 40.92(4) . 5_545
Sb2 Rb1 Mg2 114.76(6) 9 13
Sb2 Rb1 Mg2 161.16(4) . 13
Sb1 Rb1 Mg2 90.20(5) 13 13
Sb1 Rb1 Mg2 109.46(5) 7_545 13
Mg1 Rb1 Mg2 78.35(7) 7_545 13
Mg1 Rb1 Mg2 48.36(6) 13 13
Rb1 Rb1 Mg2 93.32(6) 13 13
Rb1 Rb1 Mg2 62.98(4) 13_545 13
Sb1 Rb1 Mg2 40.92(4) 11 13
Sb1 Rb1 Mg2 93.03(6) . 13
Mg2 Rb1 Mg2 52.44(9) 5_545 13
Sb1 Mg1 Sb2 119.22(8) . .
Sb1 Mg1 Sb2 119.22(8) . 10_556
Sb2 Mg1 Sb2 91.26(11) . 10_556
Sb1 Mg1 Sb1 105.51(10) . 7
Sb2 Mg1 Sb1 110.60(8) . 7
Sb2 Mg1 Sb1 110.60(8) 10_556 7
Sb1 Mg1 Mg2 137.68(8) . .
Sb2 Mg1 Mg2 56.23(8) . .
Sb2 Mg1 Mg2 103.09(11) 10_556 .
Sb1 Mg1 Mg2 54.86(7) 7 .
Sb1 Mg1 Mg2 137.68(8) . 10_556
Sb2 Mg1 Mg2 103.09(11) . 10_556
Sb2 Mg1 Mg2 56.23(8) 10_556 10_556
Sb1 Mg1 Mg2 54.86(7) 7 10_556
Mg2 Mg1 Mg2 66.36(12) . 10_556
Sb1 Mg1 Mg3 101.29(11) . .
Sb2 Mg1 Mg3 54.09(6) . .
Sb2 Mg1 Mg3 54.09(6) 10_556 .
Sb1 Mg1 Mg3 153.20(12) 7 .
Mg2 Mg1 Mg3 103.88(10) . .
Mg2 Mg1 Mg3 103.88(10) 10_556 .
Sb1 Mg1 Mg1 159.21(6) . 3
Sb2 Mg1 Mg1 50.64(6) . 3
Sb2 Mg1 Mg1 50.64(6) 10_556 3
Sb1 Mg1 Mg1 95.28(6) 7 3
Mg2 Mg1 Mg1 56.49(6) . 3
Mg2 Mg1 Mg1 56.49(6) 10_556 3
Mg3 Mg1 Mg1 57.92(7) . 3
Sb1 Mg1 Rb1 68.81(6) . 6
Sb2 Mg1 Rb1 168.55(8) . 6
Sb2 Mg1 Rb1 77.40(6) 10_556 6
Sb1 Mg1 Rb1 72.74(5) 7 6
Mg2 Mg1 Rb1 124.46(10) . 6
Mg2 Mg1 Rb1 69.42(7) 10_556 6
Mg3 Mg1 Rb1 118.11(5) . 6
Mg1 Mg1 Rb1 118.88(5) 3 6
Sb1 Mg1 Rb1 68.81(6) . 13
Sb2 Mg1 Rb1 77.40(6) . 13
Sb2 Mg1 Rb1 168.55(8) 10_556 13
Sb1 Mg1 Rb1 72.74(5) 7 13
Mg2 Mg1 Rb1 69.42(7) . 13
Mg2 Mg1 Rb1 124.46(10) 10_556 13
Mg3 Mg1 Rb1 118.11(5) . 13
Mg1 Mg1 Rb1 118.88(5) 3 13
Rb1 Mg1 Rb1 113.90(9) 6 13
Sb1 Mg1 Rb1 64.01(5) . .
Sb2 Mg1 Rb1 55.22(5) . .
Sb2 Mg1 Rb1 118.02(10) 10_556 .
Sb1 Mg1 Rb1 128.74(5) 7 .
Mg2 Mg1 Rb1 97.63(8) . .
Mg2 Mg1 Rb1 158.30(8) 10_556 .
Mg3 Mg1 Rb1 64.41(6) . .
Mg1 Mg1 Rb1 102.84(4) 3 .
Rb1 Mg1 Rb1 131.84(8) 6 .
Rb1 Mg1 Rb1 56.45(5) 13 .
Sb1 Mg1 Rb1 64.01(5) . 10_556
Sb2 Mg1 Rb1 118.02(9) . 10_556
Sb2 Mg1 Rb1 55.22(6) 10_556 10_556
Sb1 Mg1 Rb1 128.74(5) 7 10_556
Mg2 Mg1 Rb1 158.30(8) . 10_556
Mg2 Mg1 Rb1 97.63(8) 10_556 10_556
Mg3 Mg1 Rb1 64.41(6) . 10_556
Mg1 Mg1 Rb1 102.84(4) 3 10_556
Rb1 Mg1 Rb1 56.45(5) 6 10_556
Rb1 Mg1 Rb1 131.84(8) 13 10_556
Rb1 Mg1 Rb1 93.37(9) . 10_556
Sb2 Mg2 Sb1 121.58(8) 9_565 7
Sb2 Mg2 Sb1 121.58(8) 9_565 5_455
Sb1 Mg2 Sb1 92.78(11) 7 5_455
Sb2 Mg2 Sb2 100.77(9) 9_565 .
Sb1 Mg2 Sb2 110.07(7) 7 .
Sb1 Mg2 Sb2 110.07(7) 5_455 .
Sb2 Mg2 Mg1 134.14(8) 9_565 .
Sb1 Mg2 Mg1 56.04(8) 7 .
Sb1 Mg2 Mg1 103.94(11) 5_455 .
Sb2 Mg2 Mg1 54.51(7) . .
Sb2 Mg2 Mg1 134.14(8) 9_565 3
Sb1 Mg2 Mg1 103.94(11) 7 3
Sb1 Mg2 Mg1 56.04(8) 5_455 3
Sb2 Mg2 Mg1 54.51(7) . 3
Mg1 Mg2 Mg1 67.02(12) . 3
Sb2 Mg2 Mg3 106.84(11) 9_565 1_565
Sb1 Mg2 Mg3 54.45(6) 7 1_565
Sb1 Mg2 Mg3 54.45(6) 5_455 1_565
Sb2 Mg2 Mg3 152.39(11) . 1_565
Mg1 Mg2 Mg3 103.71(10) . 1_565
Mg1 Mg2 Mg3 103.71(10) 3 1_565
Sb2 Mg2 Mg2 164.39(6) 9_565 10_556
Sb1 Mg2 Mg2 51.30(6) 7 10_556
Sb1 Mg2 Mg2 51.30(6) 5_455 10_556
Sb2 Mg2 Mg2 94.85(6) . 10_556
Mg1 Mg2 Mg2 56.82(6) . 10_556
Mg1 Mg2 Mg2 56.82(6) 3 10_556
Mg3 Mg2 Mg2 57.54(7) 1_565 10_556
Sb2 Mg2 Mg2 52.08(9) 9_565 9_565
Sb1 Mg2 Mg2 132.53(6) 7 9_565
Sb1 Mg2 Mg2 132.53(6) 5_455 9_565
Sb2 Mg2 Mg2 48.68(7) . 9_565
Mg1 Mg2 Mg2 93.80(11) . 9_565
Mg1 Mg2 Mg2 93.80(11) 3 9_565
Mg3 Mg2 Mg2 158.93(14) 1_565 9_565
Mg2 Mg2 Mg2 143.53(10) 10_556 9_565
Sb2 Mg2 Rb1 74.25(5) 9_565 5_455
Sb1 Mg2 Rb1 161.47(8) 7 5_455
Sb1 Mg2 Rb1 69.46(6) 5_455 5_455
Sb2 Mg2 Rb1 73.04(4) . 5_455
Mg1 Mg2 Rb1 121.64(10) . 5_455
Mg1 Mg2 Rb1 62.22(6) 3 5_455
Mg3 Mg2 Rb1 114.35(5) 1_565 5_455
Mg2 Mg2 Rb1 110.81(4) 10_556 5_455
Mg2 Mg2 Rb1 63.78(4) 9_565 5_455
Sb2 Mg2 Rb1 74.25(5) 9_565 13
Sb1 Mg2 Rb1 69.46(6) 7 13
Sb1 Mg2 Rb1 161.47(8) 5_455 13
Sb2 Mg2 Rb1 73.04(4) . 13
Mg1 Mg2 Rb1 62.22(6) . 13
Mg1 Mg2 Rb1 121.64(10) 3 13
Mg3 Mg2 Rb1 114.35(4) 1_565 13
Mg2 Mg2 Rb1 110.81(4) 10_556 13
Mg2 Mg2 Rb1 63.78(4) 9_565 13
Rb1 Mg2 Rb1 127.56(9) 5_455 13
Sb2 Mg2 Rb1 59.26(4) 9_565 1_565
Sb1 Mg2 Rb1 62.75(6) 7 1_565
Sb1 Mg2 Rb1 120.17(10) 5_455 1_565
Sb2 Mg2 Rb1 129.23(6) . 1_565
Mg1 Mg2 Rb1 103.91(8) . 1_565
Mg1 Mg2 Rb1 166.60(8) 3 1_565
Mg3 Mg2 Rb1 67.97(7) 1_565 1_565
Mg2 Mg2 Rb1 110.19(4) 10_556 1_565
Mg2 Mg2 Rb1 96.72(9) 9_565 1_565
Rb1 Mg2 Rb1 130.30(8) 5_455 1_565
Rb1 Mg2 Rb1 57.09(5) 13 1_565
Sb1 Mg3 Sb1 92.62(14) 5_445 7_545
Sb1 Mg3 Sb2 119.29(4) 5_445 10_556
Sb1 Mg3 Sb2 119.29(4) 7_545 10_556
Sb1 Mg3 Sb2 119.29(4) 5_445 .
Sb1 Mg3 Sb2 119.29(4) 7_545 .
Sb2 Mg3 Sb2 89.83(14) 10_556 .
Sb1 Mg3 Mg2 54.35(8) 5_445 1_545
Sb1 Mg3 Mg2 54.35(8) 7_545 1_545
Sb2 Mg3 Mg2 167.55(11) 10_556 1_545
Sb2 Mg3 Mg2 102.63(9) . 1_545
Sb1 Mg3 Mg2 54.35(8) 5_445 10_546
Sb1 Mg3 Mg2 54.35(8) 7_545 10_546
Sb2 Mg3 Mg2 102.63(9) 10_556 10_546
Sb2 Mg3 Mg2 167.55(11) . 10_546
Mg2 Mg3 Mg2 64.92(14) 1_545 10_546
Sb1 Mg3 Mg1 165.76(11) 5_445 .
Sb1 Mg3 Mg1 101.61(9) 7_545 .
Sb2 Mg3 Mg1 53.12(8) 10_556 .
Sb2 Mg3 Mg1 53.12(8) . .
Mg2 Mg3 Mg1 135.64(6) 1_545 .
Mg2 Mg3 Mg1 135.64(6) 10_546 .
Sb1 Mg3 Mg1 101.61(9) 5_445 3
Sb1 Mg3 Mg1 165.76(11) 7_545 3
Sb2 Mg3 Mg1 53.12(8) 10_556 3
Sb2 Mg3 Mg1 53.12(8) . 3
Mg2 Mg3 Mg1 135.64(6) 1_545 3
Mg2 Mg3 Mg1 135.64(6) 10_546 3
Mg1 Mg3 Mg1 64.15(14) . 3
Sb1 Mg3 Rb1 61.69(4) 5_445 9
Sb1 Mg3 Rb1 118.03(8) 7_545 9
Sb2 Mg3 Rb1 122.48(9) 10_556 9
Sb2 Mg3 Rb1 57.82(4) . 9
Mg2 Mg3 Rb1 65.85(5) 1_545 9
Mg2 Mg3 Rb1 113.82(9) 10_546 9
Mg1 Mg3 Rb1 110.45(9) . 9
Mg1 Mg3 Rb1 69.88(5) 3 9
Sb1 Mg3 Rb1 118.03(8) 5_445 10_556
Sb1 Mg3 Rb1 61.69(4) 7_545 10_556
Sb2 Mg3 Rb1 57.82(4) 10_556 10_556
Sb2 Mg3 Rb1 122.48(9) . 10_556
Mg2 Mg3 Rb1 113.82(9) 1_545 10_556
Mg2 Mg3 Rb1 65.85(5) 10_546 10_556
Mg1 Mg3 Rb1 69.88(5) . 10_556
Mg1 Mg3 Rb1 110.45(9) 3 10_556
Rb1 Mg3 Rb1 179.64(11) 9 10_556
Sb1 Mg3 Rb1 61.69(4) 5_445 2
Sb1 Mg3 Rb1 118.03(8) 7_545 2
Sb2 Mg3 Rb1 57.82(4) 10_556 2
Sb2 Mg3 Rb1 122.48(9) . 2
Mg2 Mg3 Rb1 113.82(9) 1_545 2
Mg2 Mg3 Rb1 65.85(5) 10_546 2
Mg1 Mg3 Rb1 110.45(9) . 2
Mg1 Mg3 Rb1 69.88(5) 3 2
Rb1 Mg3 Rb1 98.48(7) 9 2
Rb1 Mg3 Rb1 81.52(7) 10_556 2
Sb1 Mg3 Rb1 118.03(8) 5_445 .
Sb1 Mg3 Rb1 61.69(4) 7_545 .
Sb2 Mg3 Rb1 122.48(9) 10_556 .
Sb2 Mg3 Rb1 57.82(4) . .
Mg2 Mg3 Rb1 65.85(5) 1_545 .
Mg2 Mg3 Rb1 113.82(9) 10_546 .
Mg1 Mg3 Rb1 69.88(5) . .
Mg1 Mg3 Rb1 110.45(9) 3 .
Rb1 Mg3 Rb1 81.52(7) 9 .
Rb1 Mg3 Rb1 98.48(7) 10_556 .
Rb1 Mg3 Rb1 179.64(11) 2 .
Mg1 Sb1 Mg2 141.29(6) . 14_546
Mg1 Sb1 Mg2 141.29(6) . 5_545
Mg2 Sb1 Mg2 77.40(11) 14_546 5_545
Mg1 Sb1 Mg3 115.53(10) . 5
Mg2 Sb1 Mg3 71.20(8) 14_546 5
Mg2 Sb1 Mg3 71.20(8) 5_545 5
Mg1 Sb1 Mg1 116.06(8) . 7_545
Mg2 Sb1 Mg1 69.10(7) 14_546 7_545
Mg2 Sb1 Mg1 69.10(7) 5_545 7_545
Mg3 Sb1 Mg1 128.41(10) 5 7_545
Mg1 Sb1 Rb1 69.15(3) . 6
Mg2 Sb1 Rb1 76.05(7) 14_546 6
Mg2 Sb1 Rb1 144.03(5) 5_545 6
Mg3 Sb1 Rb1 77.53(5) 5 6
Mg1 Sb1 Rb1 121.60(3) 7_545 6
Mg1 Sb1 Rb1 69.15(3) . 13
Mg2 Sb1 Rb1 144.03(5) 14_546 13
Mg2 Sb1 Rb1 76.05(7) 5_545 13
Mg3 Sb1 Rb1 77.53(5) 5 13
Mg1 Sb1 Rb1 121.60(3) 7_545 13
Rb1 Sb1 Rb1 114.30(6) 6 13
Mg1 Sb1 Rb1 78.43(5) . .
Mg2 Sb1 Rb1 130.05(7) 14_546 .
Mg2 Sb1 Rb1 69.62(7) 5_545 .
Mg3 Sb1 Rb1 127.27(3) 5 .
Mg1 Sb1 Rb1 64.62(4) 7_545 .
Rb1 Sb1 Rb1 146.12(4) 6 .
Rb1 Sb1 Rb1 59.86(6) 13 .
Mg1 Sb1 Rb1 78.43(5) . 10_556
Mg2 Sb1 Rb1 69.62(7) 14_546 10_556
Mg2 Sb1 Rb1 130.05(7) 5_545 10_556
Mg3 Sb1 Rb1 127.27(3) 5 10_556
Mg1 Sb1 Rb1 64.62(4) 7_545 10_556
Rb1 Sb1 Rb1 59.86(6) 6 10_556
Rb1 Sb1 Rb1 146.12(4) 13 10_556
Rb1 Sb1 Rb1 104.93(6) . 10_556
Mg2 Sb2 Mg1 127.52(7) 9_565 .
Mg2 Sb2 Mg1 127.52(7) 9_565 3
Mg1 Sb2 Mg1 78.71(12) . 3
Mg2 Sb2 Mg3 150.53(9) 9_565 .
Mg1 Sb2 Mg3 72.79(8) . .
Mg1 Sb2 Mg3 72.79(8) 3 .
Mg2 Sb2 Mg2 79.23(9) 9_565 .
Mg1 Sb2 Mg2 69.26(7) . .
Mg1 Sb2 Mg2 69.26(7) 3 .
Mg3 Sb2 Mg2 130.24(9) . .
Mg2 Sb2 Rb1 80.41(5) 9_565 9
Mg1 Sb2 Rb1 151.97(5) . 9
Mg1 Sb2 Rb1 85.27(8) 3 9
Mg3 Sb2 Rb1 80.59(6) . 9
Mg2 Sb2 Rb1 125.80(4) . 9
Mg2 Sb2 Rb1 80.41(5) 9_565 .
Mg1 Sb2 Rb1 85.27(8) . .
Mg1 Sb2 Rb1 151.97(5) 3 .
Mg3 Sb2 Rb1 80.59(6) . .
Mg2 Sb2 Rb1 125.80(4) . .
Rb1 Sb2 Rb1 99.10(7) 9 .
Mg2 Sb2 Rb1 67.23(3) 9_565 13
Mg1 Sb2 Rb1 62.08(7) . 13
Mg1 Sb2 Rb1 128.44(7) 3 13
Mg3 Sb2 Rb1 120.09(3) . 13
Mg2 Sb2 Rb1 66.40(3) . 13
Rb1 Sb2 Rb1 143.03(4) 9 13
Rb1 Sb2 Rb1 59.40(6) . 13
Mg2 Sb2 Rb1 67.23(3) 9_565 5_455
Mg1 Sb2 Rb1 128.44(7) . 5_455
Mg1 Sb2 Rb1 62.08(7) 3 5_455
Mg3 Sb2 Rb1 120.09(3) . 5_455
Mg2 Sb2 Rb1 66.40(3) . 5_455
Rb1 Sb2 Rb1 59.40(6) 9 5_455
Rb1 Sb2 Rb1 143.03(4) . 5_455
Rb1 Sb2 Rb1 118.51(6) 13 5_455

loop_
_geom_bond_atom_site_label_1
_geom_bond_atom_site_label_2
_geom_bond_distance
_geom_bond_site_symmetry_2
Rb1 Sb2 3.705(2) 9
Rb1 Sb2 3.705(2) .
Rb1 Sb1 3.894(3) 13
Rb1 Sb1 3.894(3) 7_545
Rb1 Mg1 3.902(3) 7_545
Rb1 Mg1 3.902(3) 13
Rb1 Rb1 4.006(3) 13
Rb1 Rb1 4.006(3) 13_545
Rb1 Sb1 4.125(3) 11
Rb1 Sb1 4.125(3) .
Rb1 Mg2 4.129(3) 5_545
Rb1 Mg2 4.129(3) 13
Mg1 Sb1 2.797(4) .
Mg1 Sb2 2.870(3) .
Mg1 Sb2 2.870(3) 10_556
Mg1 Sb1 2.926(4) 7
Mg1 Mg2 3.296(4) .
Mg1 Mg2 3.296(4) 10_556
Mg1 Mg3 3.427(5) .
Mg1 Mg1 3.640(7) 3
Mg1 Rb1 3.902(3) 6
Mg1 Rb1 3.902(3) 13
Mg1 Rb1 4.496(3) 10_556
Mg2 Sb2 2.790(4) 9_565
Mg2 Sb1 2.885(3) 7
Mg2 Sb1 2.885(3) 5_455
Mg2 Sb2 2.930(4) .
Mg2 Mg1 3.296(4) 3
Mg2 Mg3 3.361(5) 1_565
Mg2 Mg2 3.608(7) 10_556
Mg2 Mg2 3.649(6) 9_565
Mg2 Rb1 4.129(3) 5_455
Mg2 Rb1 4.129(3) 13
Mg2 Rb1 4.250(3) 1_565
Mg3 Sb1 2.889(3) 5_445
Mg3 Sb1 2.889(3) 7_545
Mg3 Sb2 2.906(4) 10_556
Mg3 Sb2 2.906(4) .
Mg3 Mg2 3.361(5) 1_545
Mg3 Mg2 3.361(5) 10_546
Mg3 Mg1 3.427(5) 3
Mg3 Rb1 4.318(3) 9
Mg3 Rb1 4.318(3) 10_556
Mg3 Rb1 4.318(3) 2
Sb1 Mg2 2.885(3) 14_546
Sb1 Mg2 2.885(3) 5_545
Sb1 Mg3 2.889(4) 5
Sb1 Mg1 2.926(4) 7_545
Sb1 Rb1 3.894(3) 6
Sb1 Rb1 3.894(3) 13
Sb1 Rb1 4.125(3) 10_556
Sb2 Mg2 2.790(4) 9_565
Sb2 Mg1 2.870(3) 3
Sb2 Rb1 3.705(2) 9
Sb2 Rb1 4.310(3) 13
Sb2 Rb1 4.310(3) 5_455
